data_7152270
loop_
_publ_author_name
'Iaroshenko, Viktor O.'
'Knepper, Ingo'
'Zahid, Muhammad'
'Kuzora, Rene'
'Dudkin, Sergii'
'Villinger, Alexander'
'Langer, Peter'

_publ_section_title
;
 Efficient [5 + 1]-strategy for the assembly of
 1,8-naphthyridin-4(1H)-ones by domino amination/conjugate addition
 reactions of 1-(2-chloropyridin-3-yl)prop-2-yn-1-ones with amines.
;
_journal_issue 15
_journal_name_full 'Organic &amp; biomolecular chemistry'
_journal_page_first 2955
_journal_page_last 2959
_journal_paper_doi 10.1039/c2ob07030h
_journal_volume 10
_journal_year 2012
_chemical_formula_moiety 'C14 H10 N2 O'
_chemical_formula_sum 'C14 H10 N2 O'
_chemical_formula_weight 222.24
_chemical_name_systematic
;
?
;
_space_group_IT_number 14
_symmetry_cell_setting monoclinic
_symmetry_Int_Tables_number 14
_symmetry_space_group_name_Hall '-P 2yn'
_symmetry_space_group_name_H-M 'P 1 21/n 1'
_atom_sites_solution_hydrogens geom
_atom_sites_solution_primary direct
_atom_sites_solution_secondary difmap
_audit_creation_method SHELXL-97
_cell_angle_alpha 90.00
_cell_angle_beta 97.413(2)
_cell_angle_gamma 90.00
_cell_formula_units_Z 4
_cell_length_a 3.78060(10)
_cell_length_b 24.0853(8)
_cell_length_c 11.7506(4)
_cell_measurement_reflns_used 5850
_cell_measurement_temperature 173(2)
_cell_measurement_theta_max 65.015
_cell_measurement_theta_min 6.163
_cell_volume 1061.03(6)
_computing_cell_refinement 'Bruker Apex v2.0-2'
_computing_data_collection 'Bruker Apex v2.0-2'
_computing_data_reduction 'Bruker SAINT'
_computing_molecular_graphics 'ORTEP-3 (Farrugia, 1997)'
_computing_publication_material SHELXL-97
_computing_structure_refinement 'SHELXL-97 (Sheldrick, 1997)'
_computing_structure_solution 'SHELXS-97 (Sheldrick, 1997)'
_diffrn_ambient_temperature 173(2)
_diffrn_measured_fraction_theta_full 0.998
_diffrn_measured_fraction_theta_max 0.998
_diffrn_measurement_device_type 'Bruker-Nonius Apex X8-CCD-diffractometer'
_diffrn_measurement_method 'phi and psi scans'
_diffrn_radiation_monochromator graphite
_diffrn_radiation_source 'sealed tube'
_diffrn_radiation_type MoK\a
_diffrn_radiation_wavelength 0.71073
_diffrn_reflns_av_R_equivalents 0.0280
_diffrn_reflns_av_sigmaI/netI 0.0238
_diffrn_reflns_limit_h_max 4
_diffrn_reflns_limit_h_min -5
_diffrn_reflns_limit_k_max 32
_diffrn_reflns_limit_k_min -32
_diffrn_reflns_limit_l_max 15
_diffrn_reflns_limit_l_min -14
_diffrn_reflns_number 11312
_diffrn_reflns_theta_full 28.49
_diffrn_reflns_theta_max 28.49
_diffrn_reflns_theta_min 2.43
_exptl_absorpt_coefficient_mu 0.090
_exptl_absorpt_correction_T_max 0.9919
_exptl_absorpt_correction_T_min 0.9355
_exptl_absorpt_correction_type multi-scan
_exptl_absorpt_process_details '(SADABS; Sheldrick, 2004)'
_exptl_crystal_colour colourless
_exptl_crystal_density_diffrn 1.391
_exptl_crystal_density_method 'not measured'
_exptl_crystal_description needle
_exptl_crystal_F_000 464
_exptl_crystal_size_max 0.75
_exptl_crystal_size_mid 0.25
_exptl_crystal_size_min 0.09
_refine_diff_density_max 0.439
_refine_diff_density_min -0.264
_refine_diff_density_rms 0.058
_refine_ls_extinction_method none
_refine_ls_goodness_of_fit_ref 1.065
_refine_ls_hydrogen_treatment mixed
_refine_ls_matrix_type full
_refine_ls_number_parameters 158
_refine_ls_number_reflns 2658
_refine_ls_number_restraints 0
_refine_ls_restrained_S_all 1.065
_refine_ls_R_factor_all 0.0631
_refine_ls_R_factor_gt 0.0568
_refine_ls_shift/su_max 0.000
_refine_ls_shift/su_mean 0.000
_refine_ls_structure_factor_coef Fsqd
_refine_ls_weighting_details 'calc w=1/[\s^2^(Fo^2^)+(0.0521P)^2^+1.0677P] where P=(Fo^2^+2Fc^2^)/3'
_refine_ls_weighting_scheme calc
_refine_ls_wR_factor_gt 0.1375
_refine_ls_wR_factor_ref 0.1405
_reflns_number_gt 2328
_reflns_number_total 2658
_reflns_threshold_expression >2\s(I)
_cod_data_source_file c2ob07030h.txt
_cod_data_source_block av_ikp193
_cod_original_sg_symbol_H-M 'P 21/n'
_cod_database_code 7152270

loop_
_symmetry_equiv_pos_as_xyz
'x, y, z'
'-x+1/2, y+1/2, -z+1/2'
'-x, -y, -z'
'x-1/2, -y-1/2, z-1/2'

loop_
_atom_site_label
_atom_site_type_symbol
_atom_site_fract_x
_atom_site_fract_y
_atom_site_fract_z
_atom_site_U_iso_or_equiv
_atom_site_adp_type
_atom_site_occupancy
_atom_site_symmetry_multiplicity
_atom_site_calc_flag
_atom_site_refinement_flags
O1 O 0.3750(4) 0.30201(5) 0.56182(10) 0.0264(3) Uani 1 1 d .
N1 N 0.0929(4) 0.24295(6) 0.86447(12) 0.0185(3) Uani 1 1 d .
N2 N 0.0114(4) 0.33159(6) 0.93322(12) 0.0223(3) Uani 1 1 d .
C1 C 0.2830(4) 0.28301(7) 0.65292(13) 0.0189(3) Uani 1 1 d .
C2 C 0.2530(4) 0.22541(7) 0.67770(14) 0.0199(3) Uani 1 1 d .
H2 H 0.2988 0.1990 0.6214 0.024 Uiso 1 1 calc R
C3 C 0.1601(4) 0.20686(7) 0.78026(13) 0.0177(3) Uani 1 1 d .
C4 C 0.1023(4) 0.29919(7) 0.84729(13) 0.0177(3) Uani 1 1 d .
C5 C 0.1956(4) 0.32058(7) 0.74360(13) 0.0181(3) Uani 1 1 d .
C6 C 0.0113(5) 0.38595(7) 0.91569(15) 0.0245(4) Uani 1 1 d .
H6 H -0.0552 0.4092 0.9747 0.029 Uiso 1 1 calc R
C7 C 0.1018(5) 0.41170(7) 0.81657(15) 0.0252(4) Uani 1 1 d .
H7 H 0.0982 0.4510 0.8092 0.030 Uiso 1 1 calc R
C8 C 0.1965(5) 0.37835(7) 0.73007(15) 0.0230(4) Uani 1 1 d .
H8 H 0.2617 0.3944 0.6619 0.028 Uiso 1 1 calc R
C9 C 0.1248(4) 0.14660(7) 0.80243(14) 0.0190(3) Uani 1 1 d .
C10 C -0.0365(5) 0.11272(7) 0.71349(15) 0.0248(4) Uani 1 1 d .
H10 H -0.1231 0.1286 0.6412 0.030 Uiso 1 1 calc R
C11 C -0.0701(5) 0.05608(8) 0.73067(17) 0.0295(4) Uani 1 1 d .
H11 H -0.1812 0.0333 0.6703 0.035 Uiso 1 1 calc R
C12 C 0.0583(5) 0.03259(7) 0.83579(18) 0.0302(4) Uani 1 1 d .
H12 H 0.0341 -0.0062 0.8476 0.036 Uiso 1 1 calc R
C13 C 0.2219(5) 0.06587(8) 0.92348(17) 0.0281(4) Uani 1 1 d .
H13 H 0.3121 0.0496 0.9951 0.034 Uiso 1 1 calc R
C14 C 0.2551(5) 0.12278(7) 0.90771(14) 0.0224(3) Uani 1 1 d .
H14 H 0.3662 0.1453 0.9684 0.027 Uiso 1 1 calc R
H1A H 0.021(7) 0.2310(11) 0.933(2) 0.045(7) Uiso 1 1 d .

loop_
_atom_site_aniso_label
_atom_site_aniso_U_11
_atom_site_aniso_U_22
_atom_site_aniso_U_33
_atom_site_aniso_U_23
_atom_site_aniso_U_13
_atom_site_aniso_U_12
O1 0.0356(7) 0.0271(6) 0.0187(6) 0.0025(5) 0.0120(5) 0.0012(5)
N1 0.0205(7) 0.0230(7) 0.0131(6) 0.0006(5) 0.0057(5) 0.0003(5)
N2 0.0251(7) 0.0259(7) 0.0162(7) -0.0021(5) 0.0046(5) 0.0020(6)
C1 0.0172(7) 0.0251(8) 0.0148(7) 0.0002(6) 0.0031(5) 0.0012(6)
C2 0.0205(8) 0.0232(8) 0.0166(7) -0.0021(6) 0.0047(6) 0.0012(6)
C3 0.0152(7) 0.0219(7) 0.0162(7) -0.0004(6) 0.0023(5) -0.0001(6)
C4 0.0151(7) 0.0234(8) 0.0147(7) -0.0006(6) 0.0020(5) 0.0006(6)
C5 0.0153(7) 0.0235(8) 0.0154(7) 0.0003(6) 0.0017(5) -0.0002(6)
C6 0.0265(9) 0.0265(8) 0.0205(8) -0.0054(6) 0.0031(6) 0.0037(7)
C7 0.0280(9) 0.0209(8) 0.0266(9) 0.0008(6) 0.0033(7) 0.0021(6)
C8 0.0243(8) 0.0240(8) 0.0210(8) 0.0035(6) 0.0042(6) -0.0005(6)
C9 0.0171(7) 0.0210(7) 0.0196(7) -0.0006(6) 0.0053(6) 0.0009(6)
C10 0.0241(8) 0.0265(8) 0.0234(8) -0.0015(7) 0.0013(6) -0.0007(7)
C11 0.0304(10) 0.0260(9) 0.0322(10) -0.0063(7) 0.0044(8) -0.0042(7)
C12 0.0335(10) 0.0204(8) 0.0389(10) 0.0012(7) 0.0131(8) 0.0005(7)
C13 0.0302(9) 0.0273(9) 0.0280(9) 0.0057(7) 0.0076(7) 0.0057(7)
C14 0.0234(8) 0.0249(8) 0.0190(8) 0.0004(6) 0.0036(6) 0.0027(6)

loop_
_atom_type_symbol
_atom_type_description
_atom_type_scat_dispersion_real
_atom_type_scat_dispersion_imag
_atom_type_scat_source
C C 0.0033 0.0016 'International Tables Vol C Tables 4.2.6.8 and 6.1.1.4'
H H 0.0000 0.0000 'International Tables Vol C Tables 4.2.6.8 and 6.1.1.4'
N N 0.0061 0.0033 'International Tables Vol C Tables 4.2.6.8 and 6.1.1.4'
O O 0.0106 0.0060 'International Tables Vol C Tables 4.2.6.8 and 6.1.1.4'

loop_
_geom_angle_atom_site_label_1
_geom_angle_atom_site_label_2
_geom_angle_atom_site_label_3
_geom_angle
C3 N1 C4 120.77(14)
C3 N1 H1A 122.1(16)
C4 N1 H1A 116.9(16)
C6 N2 C4 116.63(15)
O1 C1 C2 124.61(15)
O1 C1 C5 120.53(15)
C2 C1 C5 114.86(14)
C3 C2 C1 122.17(15)
C3 C2 H2 118.9
C1 C2 H2 118.9
N1 C3 C2 121.44(15)
N1 C3 C9 117.78(14)
C2 C3 C9 120.77(14)
N2 C4 N1 116.46(14)
N2 C4 C5 123.34(15)
N1 C4 C5 120.19(14)
C8 C5 C4 117.77(15)
C8 C5 C1 121.74(15)
C4 C5 C1 120.49(14)
N2 C6 C7 124.85(16)
N2 C6 H6 117.6
C7 C6 H6 117.6
C8 C7 C6 118.02(16)
C8 C7 H7 121.0
C6 C7 H7 121.0
C7 C8 C5 119.38(16)
C7 C8 H8 120.3
C5 C8 H8 120.3
C14 C9 C10 119.46(16)
C14 C9 C3 121.92(15)
C10 C9 C3 118.60(15)
C11 C10 C9 120.20(17)
C11 C10 H10 119.9
C9 C10 H10 119.9
C10 C11 C12 120.15(17)
C10 C11 H11 119.9
C12 C11 H11 119.9
C13 C12 C11 119.80(17)
C13 C12 H12 120.1
C11 C12 H12 120.1
C12 C13 C14 120.66(17)
C12 C13 H13 119.7
C14 C13 H13 119.7
C13 C14 C9 119.72(16)
C13 C14 H14 120.1
C9 C14 H14 120.1

loop_
_geom_bond_atom_site_label_1
_geom_bond_atom_site_label_2
_geom_bond_distance
O1 C1 1.254(2)
N1 C3 1.365(2)
N1 C4 1.371(2)
N1 H1A 0.92(3)
N2 C6 1.325(2)
N2 C4 1.355(2)
C1 C2 1.425(2)
C1 C5 1.468(2)
C2 C3 1.373(2)
C2 H2 0.9500
C3 C9 1.484(2)
C4 C5 1.409(2)
C5 C8 1.401(2)
C6 C7 1.401(2)
C6 H6 0.9500
C7 C8 1.378(2)
C7 H7 0.9500
C8 H8 0.9500
C9 C14 1.395(2)
C9 C10 1.402(2)
C10 C11 1.387(3)
C10 H10 0.9500
C11 C12 1.388(3)
C11 H11 0.9500
C12 C13 1.386(3)
C12 H12 0.9500
C13 C14 1.391(2)
C13 H13 0.9500
C14 H14 0.9500

loop_
_geom_torsion_atom_site_label_1
_geom_torsion_atom_site_label_2
_geom_torsion_atom_site_label_3
_geom_torsion_atom_site_label_4
_geom_torsion
O1 C1 C2 C3 178.24(16)
C5 C1 C2 C3 -2.0(2)
C4 N1 C3 C2 2.6(2)
C4 N1 C3 C9 -176.55(14)
C1 C2 C3 N1 -0.3(2)
C1 C2 C3 C9 178.87(15)
C6 N2 C4 N1 -178.31(15)
C6 N2 C4 C5 0.4(2)
C3 N1 C4 N2 176.22(14)
C3 N1 C4 C5 -2.5(2)
N2 C4 C5 C8 0.6(2)
N1 C4 C5 C8 179.20(15)
N2 C4 C5 C1 -178.52(14)
N1 C4 C5 C1 0.1(2)
O1 C1 C5 C8 2.8(2)
C2 C1 C5 C8 -177.04(15)
O1 C1 C5 C4 -178.15(15)
C2 C1 C5 C4 2.0(2)
C4 N2 C6 C7 -0.9(3)
N2 C6 C7 C8 0.4(3)
C6 C7 C8 C5 0.6(3)
C4 C5 C8 C7 -1.0(2)
C1 C5 C8 C7 178.05(15)
N1 C3 C9 C14 -42.9(2)
C2 C3 C9 C14 137.89(17)
N1 C3 C9 C10 138.74(16)
C2 C3 C9 C10 -40.5(2)
C14 C9 C10 C11 0.8(3)
C3 C9 C10 C11 179.20(16)
C9 C10 C11 C12 -0.5(3)
C10 C11 C12 C13 -0.3(3)
C11 C12 C13 C14 0.8(3)
C12 C13 C14 C9 -0.4(3)
C10 C9 C14 C13 -0.4(3)
C3 C9 C14 C13 -178.70(16)
